data_4511745
loop_
_publ_author_name
'Li, Shaobin'
'Ma, Huiyuan'
'Pang, Haijun'
'Zhang, Li'

_publ_section_title
;
 Assembly of Six Polyoxometalate-Based Hybrid Compounds from a Simple
 Supramolecule to a Complicated Pseudorotaxane Framework via Tuning the pH
 of the Reaction Systems
;
_journal_issue 9
_journal_name_full 'Crystal Growth &amp; Design'
_journal_page_first 4450
_journal_paper_doi 10.1021/cg5005352
_journal_volume 14
_journal_year 2014
_chemical_formula_moiety 'C49 H48 Cu2 N14 O40 P W12, 0.5(C14 H14 N4)'
_chemical_formula_sum 'C56 H55 Cu2 N16 O40 P W12'
_chemical_formula_weight 3956.31
_chemical_name_systematic
; 
 ? 
;
_space_group_IT_number 14
_symmetry_cell_setting monoclinic
_symmetry_space_group_name_Hall '-P 2yn'
_symmetry_space_group_name_H-M 'P 1 21/n 1'
_atom_sites_solution_hydrogens geom
_atom_sites_solution_primary direct
_atom_sites_solution_secondary difmap
_audit_creation_method SHELXL-97
_cell_angle_alpha 90.000(5)
_cell_angle_beta 99.291(5)
_cell_angle_gamma 90.000(5)
_cell_formula_units_Z 4
_cell_length_a 15.117(5)
_cell_length_b 24.346(5)
_cell_length_c 24.353(5)
_cell_measurement_reflns_used 9957
_cell_measurement_temperature 293(2)
_cell_measurement_theta_max 27.56
_cell_measurement_theta_min 2.17
_cell_volume 8845(4)
_computing_cell_refinement 'Bruker SMART'
_computing_data_collection 'Bruker SMART'
_computing_data_reduction 'Bruker SMART'
_computing_molecular_graphics 'Bruker SMART'
_computing_publication_material 'Bruker SMART'
_computing_structure_refinement 'SHELXL-97 (Sheldrick, 1997)'
_computing_structure_solution 'SHELXS-97 (Sheldrick, 1990)'
_diffrn_ambient_temperature 293(2)
_diffrn_measured_fraction_theta_full 0.992
_diffrn_measured_fraction_theta_max 0.992
_diffrn_radiation_monochromator graphite
_diffrn_radiation_source 'fine-focus sealed tube'
_diffrn_radiation_type MoK\a
_diffrn_radiation_wavelength 0.71069
_diffrn_reflns_av_R_equivalents 0.0606
_diffrn_reflns_av_sigmaI/netI 0.0701
_diffrn_reflns_limit_h_max 17
_diffrn_reflns_limit_h_min -17
_diffrn_reflns_limit_k_max 19
_diffrn_reflns_limit_k_min -28
_diffrn_reflns_limit_l_max 26
_diffrn_reflns_limit_l_min -28
_diffrn_reflns_number 44158
_diffrn_reflns_theta_full 25.00
_diffrn_reflns_theta_max 25.00
_diffrn_reflns_theta_min 1.19
_exptl_absorpt_coefficient_mu 16.111
_exptl_absorpt_correction_T_max 0.015
_exptl_absorpt_correction_T_min 0.008
_exptl_absorpt_correction_type multi-scan
_exptl_absorpt_process_details '(SADABS; Sheldrick, 2003)'
_exptl_crystal_density_diffrn 2.971
_exptl_crystal_density_method 'not measured'
_exptl_crystal_F_000 7136.0
_exptl_crystal_size_max 0.32
_exptl_crystal_size_mid 0.28
_exptl_crystal_size_min 0.26
_refine_diff_density_max 14.159
_refine_diff_density_min -3.467
_refine_diff_density_rms 0.611
_refine_ls_extinction_method none
_refine_ls_goodness_of_fit_ref 1.099
_refine_ls_hydrogen_treatment constr
_refine_ls_matrix_type full
_refine_ls_number_parameters 1144
_refine_ls_number_reflns 15446
_refine_ls_number_restraints 411
_refine_ls_restrained_S_all 1.089
_refine_ls_R_factor_all 0.1071
_refine_ls_R_factor_gt 0.0835
_refine_ls_shift/su_max 0.008
_refine_ls_shift/su_mean 0.000
_refine_ls_structure_factor_coef Fsqd
_refine_ls_weighting_details 'calc w=1/[\s^2^(Fo^2^)+(0.0776P)^2^+1541.6389P] where P=(Fo^2^+2Fc^2^)/3'
_refine_ls_weighting_scheme calc
_refine_ls_wR_factor_gt 0.2230
_refine_ls_wR_factor_ref 0.2372
_reflns_number_gt 11654
_reflns_number_total 15568
_reflns_threshold_expression >2sigma(I)
_cod_data_source_file cg5005352_si_002.cif
_cod_data_source_block compound4
_cod_depositor_comments
;
The following automatic conversions were performed:

'_symmetry_cell_setting' value 'Monoclinic' changed to 'monoclinic'
according to
/usr/data/users/saulius/crontab/automatic-downloads/rss-feeds/ACS/lib/dictionaries/cif_core.dic
dictionary named 'cif_core.dic' version 2.4.2 from 2011-04-26.

Automatic conversion script
Id: cif_fix_values 2281 2013-09-26 08:29:07Z andrius 

 Adding full bibliography for 4511742--4511747.cif.
;
_cod_original_sg_symbol_H-M 'P 21/n'
_cod_original_formula_sum 'C56 H55 Cu2 N16 O40 P W12 '
_cod_database_code 4511745

loop_
_symmetry_equiv_pos_as_xyz
'x, y, z'
'-x+1/2, y+1/2, -z+1/2'
'-x, -y, -z'
'x-1/2, -y-1/2, z-1/2'

loop_
_atom_site_label
_atom_site_type_symbol
_atom_site_fract_x
_atom_site_fract_y
_atom_site_fract_z
_atom_site_U_iso_or_equiv
_atom_site_adp_type
_atom_site_occupancy
_atom_site_symmetry_multiplicity
_atom_site_calc_flag
_atom_site_refinement_flags
_atom_site_disorder_group
W1 W 0.14265(7) 0.30069(5) 0.57550(5) 0.0198(3) Uani 1 1 d . .
W2 W 0.22648(8) 0.24471(5) 0.77655(4) 0.0192(3) Uani 1 1 d . .
W3 W 0.54856(8) 0.30993(5) 0.66436(5) 0.0227(3) Uani 1 1 d . .
W4 W 0.24096(8) 0.17050(5) 0.53703(5) 0.0231(3) Uani 1 1 d . .
W5 W 0.12755(7) 0.17731(5) 0.65926(5) 0.0193(3) Uani 1 1 d . .
W6 W 0.44026(8) 0.23609(5) 0.53996(5) 0.0215(3) Uani 1 1 d . .
W7 W 0.44210(8) 0.31460(5) 0.77796(5) 0.0208(3) Uani 1 1 d . .
W8 W 0.53569(7) 0.19399(5) 0.74186(5) 0.0188(3) Uani 1 1 d . .
W9 W 0.34446(8) 0.36611(5) 0.57983(5) 0.0232(3) Uani 1 1 d . .
W10 W 0.31945(8) 0.12621(5) 0.74042(5) 0.0247(3) Uani 1 1 d . .
W11 W 0.43007(8) 0.11974(5) 0.61712(5) 0.0220(3) Uani 1 1 d . .
W12 W 0.23811(8) 0.36821(5) 0.69235(5) 0.0260(3) Uani 1 1 d U .
Cu1 Cu 0.0866(2) 0.25089(12) 0.90785(12) 0.0110(6) Uani 1 1 d U .
Cu2 Cu 0.3576(3) 0.99399(18) 0.70697(17) 0.0351(9) Uani 1 1 d U .
P1 P 0.3354(5) 0.2463(3) 0.6592(3) 0.020 Uiso 1 1 d . .
O1 O 0.1990(12) 0.4233(7) 0.7216(8) 0.018(4) Uani 1 1 d . .
O2 O 0.1773(12) 0.2572(7) 0.8328(7) 0.015(4) Uani 1 1 d U .
O3 O 0.2021(12) 0.3099(7) 0.7354(7) 0.017(4) Uani 1 1 d . .
O4 O 0.1258(12) 0.2111(8) 0.7292(7) 0.020(4) Uani 1 1 d . .
O5 O 0.0256(12) 0.1469(9) 0.6492(8) 0.025(5) Uani 1 1 d . .
O6 O 0.2712(12) 0.1722(7) 0.7907(7) 0.016(4) Uani 1 1 d U .
O7 O 0.1964(12) 0.1203(7) 0.7003(7) 0.016(4) Uani 1 1 d U .
O8 O 0.3210(12) 0.0661(8) 0.7751(7) 0.020(4) Uani 1 1 d . .
O9 O 0.1078(14) 0.2459(8) 0.6241(8) 0.023(4) Uani 1 1 d . .
O10 O 0.2788(11) 0.2131(7) 0.6927(7) 0.009(3) Uani 1 1 d U .
O11 O 0.1794(12) 0.1539(8) 0.5970(7) 0.018(4) Uani 1 1 d . .
O12 O 0.3582(12) 0.1050(8) 0.6733(8) 0.018(4) Uani 1 1 d . .
O13 O 0.1762(14) 0.1398(9) 0.4821(9) 0.033(5) Uani 1 1 d . .
O14 O 0.3249(12) 0.1149(8) 0.5643(8) 0.020(4) Uani 1 1 d U .
O15 O 0.4794(13) 0.0590(8) 0.6115(8) 0.025(5) Uani 1 1 d . .
O16 O 0.5095(12) 0.1551(7) 0.6744(7) 0.015(4) Uani 1 1 d U .
O17 O 0.3325(13) 0.2025(8) 0.5016(8) 0.021(4) Uani 1 1 d U .
O18 O 0.4781(12) 0.1639(8) 0.5633(8) 0.019(4) Uani 1 1 d . .
O19 O 0.4975(13) 0.2488(8) 0.4880(8) 0.022(4) Uani 1 1 d U .
O20 O 0.5226(12) 0.2638(8) 0.6007(8) 0.019(4) Uani 1 1 d . .
O21 O 0.6421(14) 0.3425(9) 0.6542(9) 0.028(5) Uani 1 1 d U .
O22 O 0.3664(14) 0.4189(9) 0.5400(8) 0.028(5) Uani 1 1 d U .
O23 O 0.2971(11) 0.4029(7) 0.6375(7) 0.013(3) Uani 1 1 d U .
O24 O 0.2240(13) 0.3479(8) 0.5468(8) 0.021(4) Uani 1 1 d U .
O25 O 0.4519(13) 0.3587(8) 0.6286(8) 0.022(4) Uani 1 1 d U .
O26 O 0.5985(12) 0.2483(8) 0.7057(7) 0.017(4) Uani 1 1 d . .
O27 O 0.5267(14) 0.3402(8) 0.7320(8) 0.026(5) Uani 1 1 d . .
O28 O 0.3794(12) 0.3031(8) 0.5411(7) 0.019(4) Uani 1 1 d . .
O29 O 0.3539(11) 0.2092(7) 0.6096(7) 0.011(3) Uani 1 1 d U .
O30 O 0.1875(12) 0.2421(8) 0.5371(8) 0.020(4) Uani 1 1 d . .
O31 O 0.1410(13) 0.3511(8) 0.6346(8) 0.021(4) Uani 1 1 d U .
O32 O 0.3437(12) 0.2717(7) 0.7967(7) 0.017(4) Uani 1 1 d . .
O33 O 0.4758(15) 0.3497(9) 0.8368(9) 0.034(5) Uani 1 1 d . .
O34 O 0.3524(11) 0.3595(7) 0.7357(7) 0.011(3) Uani 1 1 d U .
O35 O 0.2872(11) 0.2955(8) 0.6368(7) 0.015(4) Uani 1 1 d . .
O36 O 0.4244(12) 0.2580(7) 0.6947(7) 0.014(4) Uani 1 1 d . .
O37 O 0.5171(12) 0.2500(8) 0.7936(7) 0.019(4) Uani 1 1 d . .
O38 O 0.0438(13) 0.3148(8) 0.5340(8) 0.022(4) Uani 1 1 d U .
O39 O 0.6211(13) 0.1587(8) 0.7791(8) 0.023(4) Uani 1 1 d U .
O40 O 0.4311(13) 0.1579(8) 0.7602(8) 0.021(4) Uani 1 1 d U .
N1 N 0.2540(19) 0.9765(12) 0.6538(12) 0.040(7) Uani 1 1 d . .
N2 N 0.1389(18) 0.9749(11) 0.5861(11) 0.033(6) Uani 1 1 d U .
N3 N 0.4742(15) 0.9943(10) 0.7505(10) 0.023(5) Uani 1 1 d U .
N4 N 0.6190(15) 0.9949(10) 0.7800(10) 0.022(5) Uani 1 1 d U .
N5 N 0.9849(15) 1.0142(10) 0.7682(10) 0.022(5) Uani 1 1 d U .
N6 N 1.1036(18) 1.0442(11) 0.7437(11) 0.032(6) Uani 1 1 d U .
N7 N 0.0928(14) 0.1685(9) 0.9137(8) 0.014(4) Uani 1 1 d U .
N8 N 0.0642(16) 0.0851(10) 0.9419(10) 0.025(5) Uani 1 1 d U .
N9 N 0.0748(13) 0.3328(9) 0.9060(8) 0.011(4) Uani 1 1 d U .
N10 N 0.0399(16) 0.4148(9) 0.9316(9) 0.018(5) Uani 1 1 d U .
N11 N -0.0273(14) 0.2472(9) 0.8536(8) 0.013(4) Uani 1 1 d U .
N12 N -0.1155(14) 0.2473(9) 0.7729(9) 0.016(5) Uani 1 1 d U .
N13 N 0.2858(19) 0.2666(12) 1.0436(11) 0.035(7) Uani 1 1 d . .
N14 N 0.1995(14) 0.2584(9) 0.9622(9) 0.016(5) Uani 1 1 d U .
N15 N -0.057(3) 0.324(2) 0.3941(16) 0.083(12) Uani 1 1 d U .
N16 N -0.015(2) 0.4018(11) 0.4400(11) 0.036(7) Uani 1 1 d . .
C1 C 0.225(2) 0.9241(16) 0.6483(16) 0.046(10) Uani 1 1 d . .
H1 H 0.2488 0.8942 0.6694 0.055 Uiso 1 1 calc R .
C2 C 0.202(2) 1.0074(14) 0.6160(13) 0.030(7) Uani 1 1 d U .
H2 H 0.2079 1.0450 0.6110 0.036 Uiso 1 1 calc R .
C3 C 0.156(3) 0.9227(17) 0.6080(16) 0.049(10) Uani 1 1 d U .
H3 H 0.1238 0.8913 0.5957 0.059 Uiso 1 1 calc R .
C4 C 0.087(3) 0.9965(19) 0.4921(19) 0.060(11) Uani 1 1 d U .
C5 C 0.067(2) 0.9886(14) 0.5425(14) 0.033(7) Uani 1 1 d U .
C6 C 0.026(7) 1.011(4) 0.552(4) 0.00(3) Uiso 0.22(9) 1 d P 1
C7 C -0.015(8) 1.007(5) 0.615(5) 0.02(4) Uiso 0.22(9) 1 d P 1
H7A H -0.0705 1.0267 0.6114 0.024 Uiso 0.22(9) 1 calc PR 1
H7B H 0.0280 1.0233 0.6436 0.024 Uiso 0.22(9) 1 calc PR 1
H7C H -0.0241 0.9694 0.6235 0.024 Uiso 0.22(9) 1 calc PR 1
C6' C -0.020(4) 0.989(2) 0.552(2) 0.046(15) Uiso 0.78(9) 1 d P 2
C7' C -0.056(6) 0.979(4) 0.608(3) 0.10(3) Uiso 0.78(9) 1 d P 2
H7'1 H -0.0082 0.9654 0.6358 0.151 Uiso 0.78(9) 1 calc PR 2
H7'2 H -0.1036 0.9522 0.6026 0.151 Uiso 0.78(9) 1 calc PR 2
H7'3 H -0.0785 1.0127 0.6209 0.151 Uiso 0.78(9) 1 calc PR 2
C8 C 0.492(3) 0.9753(16) 0.8038(15) 0.043(9) Uani 1 1 d U .
H8 H 0.4486 0.9636 0.8240 0.052 Uiso 1 1 calc R .
C9 C 0.582(3) 0.9755(19) 0.8238(19) 0.061(12) Uani 1 1 d U .
H9 H 0.6107 0.9650 0.8589 0.073 Uiso 1 1 calc R .
C10 C 0.5529(19) 1.0070(13) 0.7381(13) 0.028(7) Uani 1 1 d . .
H10 H 0.5617 1.0224 0.7045 0.033 Uiso 1 1 calc R .
C11 C 0.712(2) 1.0011(13) 0.7772(12) 0.026(7) Uani 1 1 d U .
C12 C 0.753(2) 0.9572(15) 0.7588(15) 0.038(8) Uani 1 1 d . .
C13 C 0.709(3) 0.9022(15) 0.742(2) 0.056(12) Uani 1 1 d . .
H13A H 0.7015 0.8821 0.7750 0.084 Uiso 1 1 calc R .
H13B H 0.7462 0.8814 0.7213 0.084 Uiso 1 1 calc R .
H13C H 0.6517 0.9083 0.7198 0.084 Uiso 1 1 calc R .
C14 C 0.848(2) 0.9618(14) 0.7571(13) 0.033(7) Uani 1 1 d U .
H14 H 0.8806 0.9328 0.7454 0.040 Uiso 1 1 calc R .
C15 C 0.8888(19) 1.0118(12) 0.7737(12) 0.024(6) Uani 1 1 d U .
C16 C 0.756(2) 1.0474(13) 0.7919(13) 0.029(7) Uani 1 1 d U .
H16 H 0.7239 1.0771 0.8022 0.035 Uiso 1 1 calc R .
C17 C 0.849(2) 1.0546(13) 0.7931(14) 0.029(7) Uani 1 1 d . .
C18 C 0.889(2) 1.1086(16) 0.8128(17) 0.046(10) Uani 1 1 d . .
H18A H 0.9500 1.1033 0.8304 0.069 Uiso 1 1 calc R .
H18B H 0.8551 1.1243 0.8390 0.069 Uiso 1 1 calc R .
H18C H 0.8877 1.1329 0.7816 0.069 Uiso 1 1 calc R .
C19 C 1.021(2) 1.0541(13) 0.7404(12) 0.026(6) Uani 1 1 d U .
H19 H 0.9904 1.0836 0.7221 0.031 Uiso 1 1 calc R .
C20 C 1.048(2) 0.9787(14) 0.7918(13) 0.033(7) Uani 1 1 d U .
H20 H 1.0415 0.9478 0.8133 0.040 Uiso 1 1 calc R .
C21 C 1.126(2) 0.9996(13) 0.7761(13) 0.028(7) Uani 1 1 d U .
H21 H 1.1835 0.9855 0.7861 0.034 Uiso 1 1 calc R .
C22 C 0.1396(19) 0.1307(12) 0.8889(11) 0.020(6) Uani 1 1 d U .
H22 H 0.1777 0.1390 0.8636 0.024 Uiso 1 1 calc R .
C23 C 0.052(2) 0.1383(13) 0.9483(13) 0.030(7) Uani 1 1 d U .
H23 H 0.0184 0.1531 0.9737 0.036 Uiso 1 1 calc R .
C24 C 0.031(2) 0.0412(11) 0.9720(11) 0.022(6) Uani 1 1 d . .
C25 C -0.0375(19) 0.0110(12) 0.9492(12) 0.022(6) Uani 1 1 d U .
H25 H -0.0633 0.0206 0.9132 0.027 Uiso 1 1 calc R .
C26 C -0.074(2) -0.0310(13) 0.9715(12) 0.027(6) Uani 1 1 d U .
C27 C -0.153(3) -0.0651(18) 0.9450(18) 0.059(9) Uani 1 1 d U .
H27A H -0.1952 -0.0682 0.9702 0.088 Uiso 1 1 calc R .
H27B H -0.1322 -0.1011 0.9368 0.088 Uiso 1 1 calc R .
H27C H -0.1807 -0.0478 0.9112 0.088 Uiso 1 1 calc R .
C28 C -0.1118(19) 0.2603(12) 0.8610(12) 0.023(6) Uani 1 1 d U .
H28 H -0.1292 0.2671 0.8953 0.027 Uiso 1 1 calc R .
C29 C -0.1676(18) 0.2622(12) 0.8114(12) 0.023(6) Uani 1 1 d . .
H29 H -0.2281 0.2715 0.8050 0.027 Uiso 1 1 calc R .
C30 C -0.1391(19) 0.2424(12) 0.7145(11) 0.020(6) Uani 1 1 d U .
C31 C -0.2022(18) 0.2064(12) 0.6935(11) 0.023(6) Uani 1 1 d . .
H31 H -0.2301 0.1850 0.7173 0.028 Uiso 1 1 calc R .
C32 C -0.0968(17) 0.2788(11) 0.6794(10) 0.015(5) Uani 1 1 d U .
C33 C -0.026(2) 0.3197(13) 0.7008(13) 0.030(7) Uani 1 1 d U .
H33A H 0.0239 0.3157 0.6812 0.045 Uiso 1 1 calc R .
H33B H -0.0060 0.3136 0.7398 0.045 Uiso 1 1 calc R .
H33C H -0.0498 0.3562 0.6953 0.045 Uiso 1 1 calc R .
C34 C 0.060(2) 0.3683(12) 0.8594(12) 0.024(6) Uani 1 1 d U .
H34 H 0.0621 0.3578 0.8229 0.029 Uiso 1 1 calc R .
C35 C 0.045(2) 0.4174(15) 0.8752(15) 0.039(8) Uani 1 1 d U .
H35 H 0.0378 0.4487 0.8530 0.046 Uiso 1 1 calc R .
C36 C 0.058(2) 0.3638(13) 0.9482(14) 0.031(7) Uani 1 1 d U .
H36 H 0.0583 0.3512 0.9843 0.038 Uiso 1 1 calc R .
C37 C 0.0204(19) 0.4593(11) 0.9680(12) 0.022(6) Uani 1 1 d . .
C38 C 0.089(2) 0.4876(12) 0.9970(11) 0.022(6) Uani 1 1 d U .
H38 H 0.1480 0.4790 0.9934 0.026 Uiso 1 1 calc R .
C39 C -0.071(2) 0.4698(13) 0.9672(13) 0.030(7) Uani 1 1 d U .
C40 C -0.148(3) 0.4412(19) 0.934(2) 0.061(12) Uani 1 1 d . .
H40A H -0.1262 0.4110 0.9143 0.091 Uiso 1 1 calc R .
H40B H -0.1799 0.4664 0.9075 0.091 Uiso 1 1 calc R .
H40C H -0.1872 0.4276 0.9579 0.091 Uiso 1 1 calc R .
C41 C 0.2057(19) 0.2503(12) 1.0155(11) 0.022(6) Uani 1 1 d U .
H41 H 0.1603 0.2352 1.0323 0.026 Uiso 1 1 calc R .
C42 C 0.274(2) 0.2798(15) 0.9549(14) 0.037(8) Uani 1 1 d U .
H42 H 0.2872 0.2902 0.9203 0.045 Uiso 1 1 calc R .
C43 C 0.335(3) 0.2857(18) 1.0041(16) 0.052(10) Uani 1 1 d U .
H43 H 0.3929 0.2992 1.0093 0.063 Uiso 1 1 calc R .
C44 C 0.312(2) 0.2671(15) 1.1028(12) 0.034(8) Uani 1 1 d . .
C45 C 0.273(2) 0.2995(14) 1.1349(13) 0.030(7) Uani 1 1 d U .
C46 C 0.204(2) 0.3410(15) 1.1129(14) 0.039(8) Uani 1 1 d U .
H46A H 0.2313 0.3766 1.1131 0.059 Uiso 1 1 calc R .
H46B H 0.1579 0.3417 1.1359 0.059 Uiso 1 1 calc R .
H46C H 0.1779 0.3315 1.0755 0.059 Uiso 1 1 calc R .
C47 C 0.3751(19) 0.2274(12) 1.1226(12) 0.024(6) Uani 1 1 d U .
H47 H 0.3985 0.2048 1.0978 0.029 Uiso 1 1 calc R .
C48 C -0.0314(17) 0.2404(10) 0.8004(10) 0.014(5) Uani 1 1 d U .
H48 H 0.0176 0.2317 0.7833 0.016 Uiso 1 1 calc R .
C49 C 0.123(2) 0.0804(12) 0.9055(13) 0.027(7) Uani 1 1 d . .
H49 H 0.1481 0.0480 0.8945 0.032 Uiso 1 1 calc R .
C50 C -0.086(3) 0.367(2) 0.4248(19) 0.079(16) Uani 1 1 d . .
H50 H -0.1430 0.3712 0.4335 0.095 Uiso 1 1 calc R .
C51 C 0.027(3) 0.332(2) 0.399(2) 0.066(11) Uani 1 1 d U .
H51 H 0.0659 0.3066 0.3871 0.080 Uiso 1 1 calc R .
C52 C 0.054(4) 0.377(2) 0.422(2) 0.083(17) Uani 1 1 d . .
H52 H 0.1120 0.3913 0.4255 0.100 Uiso 1 1 calc R .
C53 C -0.012(3) 0.4538(15) 0.4705(16) 0.042(9) Uani 1 1 d . .
C54 C 0.058(3) 0.4577(14) 0.5123(14) 0.043(9) Uani 1 1 d . .
H54 H 0.0966 0.4280 0.5195 0.052 Uiso 1 1 calc R .
C55 C 0.074(2) 0.5045(14) 0.5450(14) 0.035(8) Uani 1 1 d . .
C56 C 0.156(3) 0.5101(19) 0.5910(18) 0.060(12) Uani 1 1 d . .
H56A H 0.1777 0.4742 0.6026 0.090 Uiso 1 1 calc R .
H56B H 0.1390 0.5293 0.6221 0.090 Uiso 1 1 calc R .
H56C H 0.2021 0.5302 0.5770 0.090 Uiso 1 1 calc R .

loop_
_atom_site_aniso_label
_atom_site_aniso_U_11
_atom_site_aniso_U_22
_atom_site_aniso_U_33
_atom_site_aniso_U_23
_atom_site_aniso_U_13
_atom_site_aniso_U_12
W1 0.0164(6) 0.0234(6) 0.0176(5) 0.0051(4) -0.0035(4) 0.0014(5)
W2 0.0205(6) 0.0246(6) 0.0131(5) 0.0037(4) 0.0041(4) 0.0039(5)
W3 0.0167(6) 0.0235(7) 0.0274(6) -0.0002(5) 0.0023(5) -0.0033(5)
W4 0.0258(6) 0.0274(7) 0.0150(6) -0.0035(5) 0.0003(5) -0.0031(5)
W5 0.0167(6) 0.0211(6) 0.0197(6) 0.0014(4) 0.0015(4) -0.0039(5)
W6 0.0250(6) 0.0250(6) 0.0163(5) 0.0047(5) 0.0088(5) 0.0025(5)
W7 0.0170(6) 0.0231(6) 0.0196(6) -0.0052(5) -0.0048(4) 0.0007(5)
W8 0.0144(5) 0.0208(6) 0.0196(6) 0.0001(4) -0.0018(4) 0.0060(4)
W9 0.0267(6) 0.0187(6) 0.0247(6) 0.0072(5) 0.0053(5) 0.0000(5)
W10 0.0285(7) 0.0215(7) 0.0245(6) 0.0057(5) 0.0053(5) 0.0016(5)
W11 0.0287(6) 0.0176(6) 0.0210(6) -0.0004(4) 0.0076(5) 0.0035(5)
W12 0.0241(6) 0.0222(7) 0.0312(7) -0.0002(5) 0.0025(5) 0.0031(5)
Cu1 0.0123(9) 0.0081(10) 0.0109(9) -0.0009(8) -0.0034(8) 0.0004(8)
Cu2 0.0318(12) 0.0362(12) 0.0358(12) -0.0039(9) 0.0007(9) 0.0010(9)
O1 0.014(9) 0.012(10) 0.025(10) -0.001(8) -0.006(8) 0.001(7)
O2 0.015(4) 0.015(4) 0.015(4) -0.001(2) 0.002(2) 0.000(2)
O3 0.017(9) 0.017(10) 0.015(9) 0.008(7) 0.000(7) 0.008(8)
O4 0.013(9) 0.038(12) 0.009(9) 0.003(8) 0.001(7) -0.002(8)
O5 0.011(10) 0.033(12) 0.032(11) -0.007(9) 0.008(8) -0.006(9)
O6 0.016(4) 0.016(4) 0.016(4) 0.0000(10) 0.0023(12) 0.0003(10)
O7 0.016(4) 0.016(4) 0.016(4) -0.0002(10) 0.0024(12) 0.0004(10)
O8 0.022(10) 0.022(11) 0.016(9) 0.004(8) 0.006(8) 0.005(8)
O9 0.038(12) 0.017(10) 0.015(10) -0.001(8) 0.006(9) -0.002(9)
O10 0.009(3) 0.009(3) 0.009(3) 0.0000(10) 0.0014(11) -0.0001(10)
O11 0.019(10) 0.017(10) 0.018(9) 0.001(8) 0.000(8) 0.000(8)
O12 0.011(9) 0.023(11) 0.023(10) -0.002(8) 0.010(8) -0.003(8)
O13 0.030(12) 0.031(13) 0.031(12) -0.014(10) -0.016(10) -0.001(10)
O14 0.020(4) 0.020(4) 0.020(4) 0.0003(10) 0.0033(12) 0.0003(10)
O15 0.024(11) 0.021(11) 0.031(11) -0.005(9) 0.006(9) 0.011(9)
O16 0.015(4) 0.015(4) 0.015(4) -0.0003(10) 0.0025(12) -0.0002(10)
O17 0.021(4) 0.022(4) 0.021(4) 0.0000(10) 0.0036(12) 0.0000(10)
O18 0.014(9) 0.019(10) 0.022(10) -0.004(8) 0.002(8) 0.005(8)
O19 0.022(4) 0.022(4) 0.022(4) 0.0004(10) 0.0032(12) -0.0002(10)
O20 0.018(10) 0.019(10) 0.019(10) -0.009(8) 0.000(8) 0.001(8)
O21 0.028(5) 0.029(5) 0.029(5) 0.0002(10) 0.0046(13) -0.0002(10)
O22 0.028(5) 0.027(5) 0.028(5) 0.001(2) 0.004(2) 0.000(2)
O23 0.013(4) 0.013(4) 0.013(3) 0.0000(10) 0.0019(12) -0.0001(10)
O24 0.020(4) 0.021(4) 0.020(4) 0.0001(10) 0.0032(12) -0.0004(10)
O25 0.022(4) 0.022(4) 0.021(4) 0.0002(10) 0.0034(12) -0.0005(10)
O26 0.014(9) 0.022(11) 0.015(9) 0.002(7) 0.002(7) 0.006(8)
O27 0.034(12) 0.013(10) 0.030(11) -0.005(8) 0.006(9) 0.003(9)
O28 0.018(10) 0.021(11) 0.014(9) 0.002(8) -0.005(7) 0.012(8)
O29 0.011(4) 0.011(4) 0.011(4) -0.0001(10) 0.0017(11) 0.0002(10)
O30 0.019(10) 0.017(10) 0.023(10) 0.006(8) -0.001(8) -0.005(8)
O31 0.021(4) 0.021(4) 0.021(4) -0.0002(10) 0.0035(12) 0.0002(10)
O32 0.018(10) 0.016(10) 0.014(9) 0.004(7) -0.003(7) 0.002(8)
O33 0.039(13) 0.035(13) 0.024(11) -0.009(9) -0.010(10) 0.008(10)
O34 0.011(4) 0.011(4) 0.011(4) 0.0000(10) 0.0021(12) -0.0002(10)
O35 0.012(9) 0.023(10) 0.010(9) -0.005(7) 0.000(7) -0.007(8)
O36 0.015(9) 0.013(9) 0.014(9) -0.001(7) 0.006(7) -0.002(7)
O37 0.021(10) 0.016(10) 0.018(10) 0.003(7) -0.003(8) 0.002(8)
O38 0.022(5) 0.022(5) 0.022(5) 0.000(2) 0.003(2) 0.000(2)
O39 0.023(5) 0.023(5) 0.023(5) 0.000(2) 0.003(2) 0.001(2)
O40 0.021(4) 0.021(4) 0.021(4) 0.0001(10) 0.0036(12) 0.0001(10)
N1 0.038(16) 0.031(16) 0.042(17) 0.011(13) -0.019(13) -0.016(13)
N2 0.033(6) 0.033(6) 0.033(6) 0.0001(10) 0.0050(14) -0.0001(10)
N3 0.016(8) 0.028(9) 0.023(9) -0.006(7) -0.002(7) 0.003(7)
N4 0.017(8) 0.025(9) 0.024(9) -0.002(7) 0.002(7) -0.002(7)
N5 0.014(8) 0.022(9) 0.028(9) 0.007(7) -0.001(7) -0.002(7)
N6 0.032(6) 0.032(6) 0.032(6) 0.000(2) 0.005(2) 0.000(2)
N7 0.014(5) 0.013(5) 0.013(5) 0.001(2) 0.002(2) 0.000(2)
N8 0.025(5) 0.025(5) 0.025(5) 0.0001(10) 0.0041(13) 0.0000(10)
N9 0.011(4) 0.011(4) 0.011(4) 0.0001(10) 0.0018(12) 0.0001(10)
N10 0.026(9) 0.011(8) 0.017(8) 0.001(7) 0.008(7) 0.003(7)
N11 0.013(8) 0.018(8) 0.009(7) -0.003(6) 0.001(6) -0.003(7)
N12 0.007(8) 0.025(9) 0.015(8) -0.001(7) 0.003(6) 0.004(7)
N13 0.038(16) 0.041(17) 0.024(14) 0.000(12) -0.004(12) 0.003(13)
N14 0.013(8) 0.018(8) 0.013(8) 0.002(7) -0.006(7) -0.004(7)
N15 0.088(19) 0.11(4) 0.04(2) -0.01(2) -0.02(2) 0.02(3)
N16 0.06(2) 0.019(14) 0.026(14) -0.007(11) -0.003(13) -0.010(13)
C1 0.04(2) 0.04(2) 0.05(2) 0.001(17) -0.020(17) -0.003(17)
C2 0.030(7) 0.030(7) 0.030(7) 0.000(2) 0.004(2) 0.000(2)
C3 0.052(13) 0.049(13) 0.046(12) 0.007(9) 0.003(9) -0.002(9)
C4 0.060(11) 0.060(11) 0.060(11) 0.000(2) 0.010(3) 0.000(2)
C5 0.033(7) 0.033(7) 0.033(7) 0.0000(10) 0.0053(16) 0.0000(10)
C8 0.043(9) 0.044(9) 0.043(9) 0.000(2) 0.007(2) 0.000(2)
C9 0.058(14) 0.067(14) 0.059(14) 0.008(9) 0.010(9) 0.000(9)
C10 0.020(15) 0.030(18) 0.031(17) 0.004(13) -0.004(13) -0.002(13)
C11 0.026(7) 0.026(7) 0.026(7) 0.0001(10) 0.0042(15) 0.0000(10)
C12 0.025(17) 0.04(2) 0.04(2) 0.006(16) -0.008(15) -0.016(15)
C13 0.03(2) 0.03(2) 0.10(4) -0.02(2) -0.01(2) -0.008(16)
C14 0.033(7) 0.033(7) 0.033(7) 0.0001(10) 0.0053(15) 0.0000(10)
C15 0.021(9) 0.022(10) 0.029(10) 0.001(8) -0.001(8) -0.003(8)
C16 0.029(7) 0.029(7) 0.030(7) 0.000(2) 0.005(2) 0.000(2)
C17 0.023(16) 0.022(17) 0.042(19) 0.003(14) 0.002(14) -0.001(13)
C18 0.009(15) 0.05(2) 0.07(3) 0.01(2) 0.003(16) -0.002(15)
C19 0.025(7) 0.026(7) 0.026(7) 0.001(2) 0.004(2) 0.000(2)
C20 0.033(7) 0.033(7) 0.033(7) 0.0001(10) 0.0053(15) 0.0000(10)
C21 0.028(7) 0.028(7) 0.028(7) 0.0001(10) 0.0046(15) 0.0000(10)
C22 0.020(6) 0.020(6) 0.020(6) 0.000(2) 0.004(2) 0.000(2)
C23 0.031(7) 0.030(7) 0.031(7) 0.000(2) 0.006(2) -0.001(2)
C24 0.036(17) 0.012(14) 0.021(14) 0.005(11) 0.016(13) 0.010(12)
C25 0.022(6) 0.022(6) 0.022(6) 0.0001(10) 0.0036(14) 0.0000(10)
C26 0.027(6) 0.026(6) 0.027(6) 0.000(2) 0.005(2) 0.000(2)
C27 0.057(11) 0.056(12) 0.061(13) -0.003(9) 0.001(9) -0.017(9)
C28 0.023(6) 0.023(6) 0.022(6) 0.000(2) 0.004(2) 0.000(2)
C29 0.008(13) 0.029(17) 0.031(16) -0.001(13) 0.001(11) -0.002(12)
C30 0.020(6) 0.021(6) 0.021(6) 0.000(2) 0.003(2) 0.001(2)
C31 0.019(15) 0.031(17) 0.019(14) 0.015(12) -0.001(11) -0.007(13)
C32 0.015(6) 0.015(6) 0.014(6) 0.000(2) 0.002(2) 0.000(2)
C33 0.030(7) 0.031(7) 0.030(7) 0.000(2) 0.005(2) 0.000(2)
C34 0.030(10) 0.026(10) 0.018(9) -0.004(8) 0.007(8) 0.003(8)
C35 0.039(8) 0.039(8) 0.039(8) 0.0001(10) 0.0063(16) 0.0000(10)
C36 0.032(7) 0.031(7) 0.031(7) 0.0001(10) 0.0051(15) 0.0001(10)
C37 0.023(15) 0.013(15) 0.031(16) 0.005(12) 0.007(13) 0.009(12)
C38 0.024(9) 0.021(10) 0.021(9) -0.006(8) 0.008(8) 0.004(8)
C39 0.031(7) 0.030(7) 0.031(7) 0.000(2) 0.005(2) 0.000(2)
C40 0.04(2) 0.06(3) 0.09(3) 0.01(2) 0.02(2) -0.01(2)
C41 0.021(9) 0.027(10) 0.016(9) 0.010(8) -0.001(8) -0.003(8)
C42 0.034(11) 0.047(12) 0.030(11) 0.003(9) 0.003(8) -0.007(9)
C43 0.051(13) 0.059(13) 0.046(13) 0.000(9) 0.005(9) -0.009(9)
C44 0.033(18) 0.05(2) 0.016(15) 0.001(14) -0.009(13) 0.004(16)
C45 0.030(10) 0.035(11) 0.024(10) 0.005(8) -0.001(8) 0.002(8)
C46 0.038(11) 0.043(12) 0.033(11) 0.003(9) -0.002(8) 0.000(9)
C47 0.026(10) 0.028(10) 0.021(9) -0.010(8) 0.010(8) 0.004(8)
C48 0.014(5) 0.014(5) 0.014(5) 0.0002(10) 0.0022(13) -0.0001(10)
C49 0.023(15) 0.018(16) 0.046(19) 0.003(13) 0.022(14) 0.002(12)
C50 0.06(3) 0.11(4) 0.05(3) -0.01(3) -0.03(2) 0.02(3)
C51 0.067(11) 0.066(11) 0.066(11) 0.0000(10) 0.011(2) 0.0000(10)
C52 0.09(4) 0.09(4) 0.08(4) -0.05(3) 0.04(3) -0.02(3)
C53 0.05(2) 0.03(2) 0.05(2) 0.004(16) 0.006(18) 0.008(16)
C54 0.07(3) 0.025(19) 0.032(19) -0.004(15) 0.001(18) -0.001(17)
C55 0.034(18) 0.033(19) 0.031(18) -0.005(14) -0.017(14) 0.003(15)
C56 0.07(3) 0.05(3) 0.05(3) -0.01(2) -0.01(2) 0.00(2)

loop_
_atom_type_symbol
_atom_type_description
_atom_type_scat_dispersion_real
_atom_type_scat_dispersion_imag
_atom_type_scat_source
C C 0.0033 0.0016 'International Tables Vol C Tables 4.2.6.8 and 6.1.1.4'
H H 0.0000 0.0000 'International Tables Vol C Tables 4.2.6.8 and 6.1.1.4'
N N 0.0061 0.0033 'International Tables Vol C Tables 4.2.6.8 and 6.1.1.4'
O O 0.0106 0.0060 'International Tables Vol C Tables 4.2.6.8 and 6.1.1.4'
P P 0.1023 0.0942 'International Tables Vol C Tables 4.2.6.8 and 6.1.1.4'
Cu Cu 0.3201 1.2651 'International Tables Vol C Tables 4.2.6.8 and 6.1.1.4'
W W -0.8490 6.8722 'International Tables Vol C Tables 4.2.6.8 and 6.1.1.4'

loop_
_geom_angle_atom_site_label_1
_geom_angle_atom_site_label_2
_geom_angle_atom_site_label_3
_geom_angle
_geom_angle_site_symmetry_1
_geom_angle_site_symmetry_3
O38 W1 O30 102.1(9) . .
O38 W1 O31 101.7(9) . .
O30 W1 O31 156.1(8) . .
O38 W1 O24 102.6(9) . .
O30 W1 O24 88.3(8) . .
O31 W1 O24 88.7(8) . .
O38 W1 O9 101.8(9) . .
O30 W1 O9 86.3(8) . .
O31 W1 O9 86.7(8) . .
O24 W1 O9 155.5(8) . .
O38 W1 O35 171.3(8) . .
O30 W1 O35 84.6(7) . .
O31 W1 O35 71.9(7) . .
O24 W1 O35 71.8(7) . .
O9 W1 O35 84.0(7) . .
O2 W2 O32 104.2(8) . .
O2 W2 O3 101.9(8) . .
O32 W2 O3 86.5(8) . .
O2 W2 O6 102.1(8) . .
O32 W2 O6 89.1(8) . .
O3 W2 O6 155.9(7) . .
O2 W2 O4 98.8(8) . .
O32 W2 O4 157.0(7) . .
O3 W2 O4 88.4(8) . .
O6 W2 O4 86.4(8) . .
O2 W2 O10 169.8(7) . .
O32 W2 O10 84.8(7) . .
O3 W2 O10 83.3(7) . .
O6 W2 O10 72.7(6) . .
O4 W2 O10 72.3(6) . .
O21 W3 O27 102.5(9) . .
O21 W3 O26 100.4(9) . .
O27 W3 O26 87.5(8) . .
O21 W3 O20 103.1(9) . .
O27 W3 O20 154.4(8) . .
O26 W3 O20 88.7(8) . .
O21 W3 O25 103.4(9) . .
O27 W3 O25 85.9(8) . .
O26 W3 O25 156.1(8) . .
O20 W3 O25 87.4(8) . .
O21 W3 O36 170.5(8) . .
O27 W3 O36 71.9(7) . .
O26 W3 O36 72.1(7) . .
O20 W3 O36 82.8(7) . .
O25 W3 O36 84.0(7) . .
O13 W4 O11 102.7(10) . .
O13 W4 O14 103.2(9) . .
O11 W4 O14 87.9(8) . .
O13 W4 O17 101.1(10) . .
O11 W4 O17 156.2(8) . .
O14 W4 O17 87.5(8) . .
O13 W4 O30 102.2(9) . .
O11 W4 O30 86.2(8) . .
O14 W4 O30 154.6(8) . .
O17 W4 O30 88.1(8) . .
O13 W4 O29 171.0(9) . .
O11 W4 O29 84.1(7) . .
O14 W4 O29 70.9(7) . .
O17 W4 O29 72.3(7) . .
O30 W4 O29 83.9(7) . .
O5 W5 O9 104.4(10) . .
O5 W5 O4 100.1(9) . .
O9 W5 O4 90.0(8) . .
O5 W5 O11 103.7(9) . .
O9 W5 O11 87.6(8) . .
O4 W5 O11 156.0(8) . .
O5 W5 O7 99.5(9) . .
O9 W5 O7 156.2(8) . .
O4 W5 O7 86.1(8) . .
O11 W5 O7 86.5(8) . .
O5 W5 O10 168.4(8) . .
O9 W5 O10 84.7(7) . .
O4 W5 O10 72.3(7) . .
O11 W5 O10 83.7(7) . .
O7 W5 O10 71.7(7) . .
O19 W6 O28 99.5(9) . .
O19 W6 O20 99.8(9) . .
O28 W6 O20 86.6(8) . .
O19 W6 O18 103.2(9) . .
O28 W6 O18 157.2(8) . .
O20 W6 O18 88.2(8) . .
O19 W6 O17 102.2(9) . .
O28 W6 O17 89.9(8) . .
O20 W6 O17 158.0(8) . .
O18 W6 O17 86.7(8) . .
O19 W6 O29 174.1(8) . .
O28 W6 O29 84.4(7) . .
O20 W6 O29 84.8(7) . .
O18 W6 O29 73.0(7) . .
O17 W6 O29 73.2(7) . .
O33 W7 O34 105.1(9) . .
O33 W7 O32 102.3(10) . .
O34 W7 O32 86.0(7) . .
O33 W7 O27 101.1(10) . .
O34 W7 O27 89.0(8) . .
O32 W7 O27 156.6(8) . .
O33 W7 O37 99.1(9) . .
O34 W7 O37 155.8(7) . .
O32 W7 O37 87.9(8) . .
O27 W7 O37 87.4(8) . .
O33 W7 O36 168.6(9) . .
O34 W7 O36 84.4(6) . .
O32 W7 O36 84.5(7) . .
O27 W7 O36 72.2(7) . .
O37 W7 O36 71.7(7) . .
O39 W8 O16 104.4(9) . .
O39 W8 O37 100.9(8) . .
O16 W8 O37 154.6(8) . .
O39 W8 O40 103.2(9) . .
O16 W8 O40 84.8(8) . .
O37 W8 O40 87.6(8) . .
O39 W8 O26 101.8(9) . .
O16 W8 O26 89.7(8) . .
O37 W8 O26 87.0(8) . .
O40 W8 O26 155.0(8) . .
O39 W8 O36 170.8(8) . .
O16 W8 O36 83.0(7) . .
O37 W8 O36 71.9(7) . .
O40 W8 O36 82.6(7) . .
O26 W8 O36 72.5(6) . .
O22 W9 O25 102.1(9) . .
O22 W9 O23 101.5(9) . .
O25 W9 O23 88.1(8) . .
O22 W9 O28 103.4(9) . .
O25 W9 O28 87.4(8) . .
O23 W9 O28 155.0(8) . .
O22 W9 O24 101.4(9) . .
O25 W9 O24 156.5(8) . .
O23 W9 O24 88.5(8) . .
O28 W9 O24 85.8(8) . .
O22 W9 O35 170.4(8) . .
O25 W9 O35 85.5(7) . .
O23 W9 O35 72.7(7) . .
O28 W9 O35 82.4(7) . .
O24 W9 O35 71.2(7) . .
O8 W10 O40 107.1(9) . .
O8 W10 O6 99.5(8) . .
O40 W10 O6 90.9(8) . .
O8 W10 O12 102.4(8) . .
O40 W10 O12 86.7(8) . .
O6 W10 O12 157.8(8) . .
O8 W10 O7 96.9(8) . .
O40 W10 O7 156.0(8) . .
O6 W10 O7 86.1(7) . .
O12 W10 O7 87.2(7) . .
O8 W10 O10 166.0(7) . .
O40 W10 O10 84.9(7) . .
O6 W10 O10 72.6(6) . .
O12 W10 O10 85.1(7) . .
O7 W10 O10 71.4(6) . .
O15 W11 O14 103.2(9) . .
O15 W11 O16 103.0(9) . .
O14 W11 O16 153.8(8) . .
O15 W11 O12 101.8(9) . .
O14 W11 O12 87.9(8) . .
O16 W11 O12 85.7(8) . .
O15 W11 O18 102.5(9) . .
O14 W11 O18 86.5(8) . .
O16 W11 O18 89.0(8) . .
O12 W11 O18 155.7(8) . .
O15 W11 O29 171.2(8) . .
O14 W11 O29 70.7(7) . .
O16 W11 O29 83.4(7) . .
O12 W11 O29 84.6(7) . .
O18 W11 O29 71.2(6) . .
O1 W12 O34 101.9(8) . .
O1 W12 O3 102.3(8) . .
O34 W12 O3 85.7(7) . .
O1 W12 O31 101.9(8) . .
O34 W12 O31 156.1(8) . .
O3 W12 O31 89.4(8) . .
O1 W12 O23 100.3(8) . .
O34 W12 O23 87.2(7) . .
O3 W12 O23 157.3(7) . .
O31 W12 O23 88.4(8) . .
O1 W12 O35 171.3(8) . .
O34 W12 O35 84.0(6) . .
O3 W12 O35 84.4(7) . .
O31 W12 O35 72.3(7) . .
O23 W12 O35 73.3(7) . .
N14 Cu1 N11 177.3(9) . .
N14 Cu1 N9 89.3(9) . .
N11 Cu1 N9 88.0(9) . .
N14 Cu1 N7 91.1(9) . .
N11 Cu1 N7 91.6(9) . .
N9 Cu1 N7 176.1(8) . .
N3 Cu2 N1 164.0(12) . .
O35 P1 O36 113.9(11) . .
O35 P1 O10 110.5(10) . .
O36 P1 O10 108.9(10) . .
O35 P1 O29 108.9(10) . .
O36 P1 O29 107.3(10) . .
O10 P1 O29 107.1(10) . .
W2 O3 W12 151.3(10) . .
W5 O4 W2 126.5(9) . .
W10 O6 W2 126.6(9) . .
W5 O7 W10 126.7(9) . .
W5 O9 W1 149.6(12) . .
P1 O10 W2 125.0(9) . .
P1 O10 W10 126.9(9) . .
W2 O10 W10 88.1(5) . .
P1 O10 W5 126.1(9) . .
W2 O10 W5 88.8(5) . .
W10 O10 W5 90.0(5) . .
W4 O11 W5 150.0(11) . .
W10 O12 W11 148.9(11) . .
W11 O14 W4 129.6(10) . .
W8 O16 W11 152.9(10) . .
W4 O17 W6 124.9(10) . .
W6 O18 W11 126.2(9) . .
W6 O20 W3 150.3(11) . .
W9 O23 W12 125.5(9) . .
W1 O24 W9 127.7(10) . .
W9 O25 W3 148.0(11) . .
W3 O26 W8 127.1(9) . .
W3 O27 W7 127.3(11) . .
W6 O28 W9 151.3(10) . .
P1 O29 W6 125.0(9) . .
P1 O29 W4 126.1(9) . .
W6 O29 W4 89.5(5) . .
P1 O29 W11 126.3(9) . .
W6 O29 W11 89.6(5) . .
W4 O29 W11 88.7(5) . .
W1 O30 W4 150.4(11) . .
W1 O31 W12 126.8(10) . .
W2 O32 W7 149.0(10) . .
W12 O34 W7 150.8(10) . .
P1 O35 W12 124.8(10) . .
P1 O35 W1 127.9(10) . .
W12 O35 W1 88.8(6) . .
P1 O35 W9 125.9(10) . .
W12 O35 W9 88.4(6) . .
W1 O35 W9 88.9(6) . .
P1 O36 W7 123.7(10) . .
P1 O36 W8 129.3(10) . .
W7 O36 W8 89.7(6) . .
P1 O36 W3 125.2(10) . .
W7 O36 W3 88.5(6) . .
W8 O36 W3 88.2(6) . .
W8 O37 W7 126.4(9) . .
W10 O40 W8 151.7(11) . .
C2 N1 C1 108(3) . .
C2 N1 Cu2 132(2) . .
C1 N1 Cu2 120(2) . .
C2 N2 C3 105(3) . .
C2 N2 C5 130(3) . .
C3 N2 C5 125(3) . .
C10 N3 C8 104(3) . .
C10 N3 Cu2 132(2) . .
C8 N3 Cu2 124(2) . .
C10 N4 C9 109(3) . .
C10 N4 C11 124(3) . .
C9 N4 C11 127(3) . .
C19 N5 C20 111(3) . .
C19 N5 C15 124(2) . .
C20 N5 C15 125(2) . .
C19 N6 C21 110(3) . .
C23 N7 C22 104(2) . .
C23 N7 Cu1 124.7(19) . .
C22 N7 Cu1 131.6(18) . .
C23 N8 C49 106(3) . .
C23 N8 C24 127(3) . .
C49 N8 C24 126(2) . .
C36 N9 C34 104(2) . .
C36 N9 Cu1 125.0(19) . .
C34 N9 Cu1 128.9(17) . .
C36 N10 C35 108(3) . .
C36 N10 C37 124(2) . .
C35 N10 C37 128(2) . .
C48 N11 C28 106(2) . .
C48 N11 Cu1 124.3(18) . .
C28 N11 Cu1 129.2(18) . .
C48 N12 C29 107(2) . .
C48 N12 C30 124(2) . .
C29 N12 C30 129(2) . .
C41 N13 C43 106(3) . .
C41 N13 C44 126(3) . .
C43 N13 C44 127(3) . .
C42 N14 C41 106(2) . .
C42 N14 Cu1 129(2) . .
C41 N14 Cu1 124.4(19) . .
C51 N15 C50 103(5) . .
C52 N16 C50 105(4) . .
C52 N16 C53 126(3) . .
C50 N16 C53 129(4) . .
C3 C1 N1 108(3) . .
N1 C2 N2 109(3) . .
C1 C3 N2 110(4) . .
C5 C4 C6' 121(4) . 3_576
C5 C4 C6 101(4) . 3_576
C6' C4 C6 27(4) 3_576 3_576
C6 C5 C4 115(8) . .
C6 C5 N2 116(7) . .
C4 C5 N2 118(3) . .
C6 C5 C6' 39(7) . .
C4 C5 C6' 121(4) . .
N2 C5 C6' 120(3) . .
C5 C6 C7 124(10) . .
C5 C6 C4 115(9) . 3_576
C7 C6 C4 94(6) . 3_576
C4 C6' C5 117(4) 3_576 .
C4 C6' C7' 114(5) 3_576 .
C5 C6' C7' 128(5) . .
N3 C8 C9 112(3) . .
N4 C9 C8 103(4) . .
N3 C10 N4 112(3) . .
C16 C11 C12 121(3) . .
C16 C11 N4 122(3) . .
C12 C11 N4 117(3) . .
C11 C12 C14 118(3) . .
C11 C12 C13 125(3) . .
C14 C12 C13 117(3) . .
C15 C14 C12 117(3) . .
C17 C15 C14 126(3) . .
C17 C15 N5 120(3) . .
C14 C15 N5 114(3) . .
C11 C16 C17 125(3) . .
C15 C17 C16 114(3) . .
C15 C17 C18 129(3) . .
C16 C17 C18 118(3) . .
N6 C19 N5 108(3) . .
N5 C20 C21 103(3) . .
N6 C21 C20 108(3) . .
C49 C22 N7 111(2) . .
N8 C23 N7 112(3) . .
C25 C24 N8 121(3) . .
C25 C24 C26 120(3) . 3_557
N8 C24 C26 119(3) . 3_557
C26 C25 C24 128(3) . .
C25 C26 C24 112(3) . 3_557
C25 C26 C27 127(3) . .
C24 C26 C27 121(3) 3_557 .
C29 C28 N11 111(2) . .
C28 C29 N12 105(2) . .
C31 C30 N12 119(2) . .
C31 C30 C32 122(3) . .
N12 C30 C32 118(2) . .
C30 C31 C45 121(3) . 4_565
C47 C32 C30 115(2) 4_565 .
C47 C32 C33 121(2) 4_565 .
C30 C32 C33 124(2) . .
C35 C34 N9 110(3) . .
C34 C35 N10 107(3) . .
N10 C36 N9 111(3) . .
C38 C37 C39 126(3) . .
C38 C37 N10 119(2) . .
C39 C37 N10 115(3) . .
C37 C38 C39 119(3) . 3_567
C37 C39 C38 114(3) . 3_567
C37 C39 C40 127(3) . .
C38 C39 C40 118(3) 3_567 .
N14 C41 N13 112(3) . .
N14 C42 C43 113(3) . .
N13 C43 C42 102(3) . .
C45 C44 C47 124(3) . .
C45 C44 N13 121(3) . .
C47 C44 N13 114(3) . .
C44 C45 C31 117(3) . 4_666
C44 C45 C46 123(3) . .
C31 C45 C46 119(3) 4_666 .
C44 C47 C32 120(3) . 4_666
N11 C48 N12 112(2) . .
C22 C49 N8 107(3) . .
N16 C50 N15 109(5) . .
C52 C51 N15 115(5) . .
C51 C52 N16 108(5) . .
C54 C53 C55 124(3) . 3_566
C54 C53 N16 113(3) . .
C55 C53 N16 122(3) 3_566 .
C53 C54 C55 122(4) . .
C54 C55 C53 113(3) . 3_566
C54 C55 C56 122(3) . .
C53 C55 C56 124(3) 3_566 .

loop_
_geom_bond_atom_site_label_1
_geom_bond_atom_site_label_2
_geom_bond_distance
_geom_bond_site_symmetry_2
W1 O38 1.698(19) .
W1 O30 1.89(2) .
W1 O31 1.894(19) .
W1 O24 1.898(19) .
W1 O9 1.913(19) .
W1 O35 2.443(17) .
W2 O2 1.689(17) .
W2 O32 1.879(18) .
W2 O3 1.881(17) .
W2 O6 1.902(18) .
W2 O4 1.937(19) .
W2 O10 2.430(16) .
W3 O21 1.67(2) .
W3 O27 1.883(19) .
W3 O26 1.895(18) .
W3 O20 1.902(17) .
W3 O25 1.972(19) .
W3 O36 2.473(17) .
W4 O13 1.698(19) .
W4 O11 1.897(18) .
W4 O14 1.899(19) .
W4 O17 1.911(19) .
W4 O30 1.921(19) .
W4 O29 2.439(17) .
W5 O5 1.691(18) .
W5 O9 1.879(19) .
W5 O4 1.895(18) .
W5 O11 1.904(18) .
W5 O7 1.917(18) .
W5 O10 2.459(16) .
W6 O19 1.673(19) .
W6 O28 1.876(18) .
W6 O20 1.897(18) .
W6 O18 1.906(19) .
W6 O17 1.924(19) .
W6 O29 2.393(16) .
W7 O33 1.68(2) .
W7 O34 1.908(17) .
W7 O32 1.932(18) .
W7 O27 1.93(2) .
W7 O37 1.940(18) .
W7 O36 2.429(17) .
W8 O39 1.69(2) .
W8 O16 1.882(17) .
W8 O37 1.908(19) .
W8 O40 1.923(19) .
W8 O26 1.923(18) .
W8 O36 2.441(18) .
W9 O22 1.68(2) .
W9 O25 1.861(19) .
W9 O23 1.901(17) .
W9 O28 1.919(18) .
W9 O24 1.920(19) .
W9 O35 2.453(18) .
W10 O8 1.687(18) .
W10 O40 1.848(19) .
W10 O6 1.890(17) .
W10 O12 1.895(17) .
W10 O7 1.962(18) .
W10 O10 2.443(16) .
W11 O15 1.672(19) .
W11 O14 1.881(19) .
W11 O16 1.894(18) .
W11 O12 1.913(17) .
W11 O18 1.925(19) .
W11 O29 2.456(17) .
W12 O1 1.672(18) .
W12 O34 1.886(17) .
W12 O3 1.897(18) .
W12 O31 1.909(19) .
W12 O23 1.917(17) .
W12 O35 2.417(18) .
Cu1 N14 1.99(2) .
Cu1 N11 1.99(2) .
Cu1 N9 2.00(2) .
Cu1 N7 2.01(2) .
Cu2 N3 1.90(2) .
Cu2 N1 1.91(3) .
P1 O35 1.46(2) .
P1 O36 1.504(19) .
P1 O10 1.510(17) .
P1 O29 1.571(17) .
N1 C2 1.34(4) .
N1 C1 1.35(5) .
N2 C2 1.36(4) .
N2 C3 1.39(5) .
N2 C5 1.43(4) .
N3 C10 1.31(4) .
N3 C8 1.36(4) .
N4 C10 1.34(4) .
N4 C9 1.37(5) .
N4 C11 1.42(4) .
N5 C19 1.35(4) .
N5 C20 1.35(4) .
N5 C15 1.48(4) .
N6 C19 1.26(4) .
N6 C21 1.35(4) .
N7 C23 1.34(4) .
N7 C22 1.36(3) .
N8 C23 1.32(4) .
N8 C49 1.36(4) .
N8 C24 1.43(4) .
N9 C36 1.33(4) .
N9 C34 1.41(4) .
N10 C36 1.32(4) .
N10 C35 1.39(4) .
N10 C37 1.46(3) .
N11 C48 1.30(3) .
N11 C28 1.36(4) .
N12 C48 1.35(3) .
N12 C29 1.37(3) .
N12 C30 1.41(3) .
N13 C41 1.35(4) .
N13 C43 1.38(5) .
N13 C44 1.43(4) .
N14 C42 1.29(4) .
N14 C41 1.30(3) .
N15 C51 1.28(6) .
N15 C50 1.40(6) .
N16 C52 1.34(6) .
N16 C50 1.36(6) .
N16 C53 1.47(4) .
C1 C3 1.31(5) .
C4 C5 1.32(5) .
C4 C6' 1.40(7) 3_576
C4 C6 1.87(11) 3_576
C5 C6 0.88(10) .
C5 C6' 1.38(7) .
C6 C7 1.75(15) .
C6 C4 1.87(11) 3_576
C6' C4 1.40(7) 3_576
C6' C7' 1.57(9) .
C8 C9 1.36(6) .
C11 C16 1.33(4) .
C11 C12 1.35(5) .
C12 C14 1.44(5) .
C12 C13 1.52(5) .
C14 C15 1.39(4) .
C15 C17 1.33(4) .
C16 C17 1.41(4) .
C17 C18 1.49(5) .
C20 C21 1.39(4) .
C22 C49 1.32(4) .
C24 C25 1.32(4) .
C24 C26 1.44(4) 3_557
C25 C26 1.32(4) .
C26 C24 1.44(4) 3_557
C26 C27 1.50(5) .
C28 C29 1.36(4) .
C30 C31 1.34(4) .
C30 C32 1.45(4) .
C31 C45 1.42(4) 4_565
C32 C47 1.39(4) 4_565
C32 C33 1.49(4) .
C34 C35 1.29(5) .
C37 C38 1.35(4) .
C37 C39 1.40(4) .
C38 C39 1.41(4) 3_567
C39 C38 1.41(4) 3_567
C39 C40 1.48(5) .
C42 C43 1.39(5) .
C44 C45 1.32(5) .
C44 C47 1.38(4) .
C45 C31 1.42(4) 4_666
C45 C46 1.49(5) .
C47 C32 1.39(4) 4_666
C51 C52 1.28(7) .
C53 C54 1.35(5) .
C53 C55 1.39(5) 3_566
C54 C55 1.39(5) .
C55 C53 1.39(5) 3_566
C55 C56 1.54(5) .
